data_2233000
loop_
_publ_author_name
'Ou, Guang-Chuan'
'Ng, Seik Weng'

_publ_section_title
;
 Di-\m-acetato-1:2\k^2^<i>O</i>:<i>O</i>';2:3\k^3^<i>O</i>:<i>O</i>,<i>O</i>'-bis(5,5,7,12,12,14-hexamethyl-1,4,8,11-tetraazacyclotetradecane)-1\k^4^<i>N</i>,3\k^4^<i>N</i>-bis(perchlorato-2\k^2^<i>O</i>,<i>O</i>')-2-sodium-1,3-dizinc
 perchlorate
;
_journal_coeditor_code XU5351
_journal_issue 12
_journal_name_full 'Acta Crystallographica Section E'
_journal_page_first m1664
_journal_paper_doi 10.1107/S1600536811045363
_journal_volume 67
_journal_year 2011
_chemical_formula_iupac '[Na Zn2 (C2 H3 O2)2 (Cl O4)2 (C16 H36 N4)2] Cl O4'
_chemical_formula_moiety 'C36 H77 Cl2 N8 Na O12 Zn2 +, Cl O4 -'
_chemical_formula_sum 'C36 H77 Cl3 N8 Na O16 Zn2'
_chemical_formula_weight 1138.14
_chemical_name_systematic
;
Di-\m-acetato-1:2\k^2^<i>O</i>:<i>O</i>';2:3\k^3^<i>O</i>:<i>O</i>,<i>O</i>'-
bis(5,5,7,12,12,14-hexamethyl-1,4,8,11-tetraazacyclotetradecane)-
1\k^4^<i>N</i>,3\k^4^<i>N</i>-bis(perchlorato-2\k^2^<i>O</i>,<i>O</i>')-
2-sodium-1,3-dizinc perchlorate
;
_space_group_IT_number 5
_symmetry_cell_setting monoclinic
_symmetry_space_group_name_Hall 'C 2y'
_symmetry_space_group_name_H-M 'C 1 2 1'
_atom_sites_solution_hydrogens geom
_atom_sites_solution_primary direct
_atom_sites_solution_secondary difmap
_audit_creation_method SHELXL-97
_cell_angle_alpha 90.00
_cell_angle_beta 106.113(2)
_cell_angle_gamma 90.00
_cell_formula_units_Z 4
_cell_length_a 39.151(3)
_cell_length_b 10.7100(7)
_cell_length_c 12.7446(9)
_cell_measurement_reflns_used 3129
_cell_measurement_temperature 183(2)
_cell_measurement_theta_max 23.75
_cell_measurement_theta_min 2.34
_cell_volume 5134.0(6)
_computing_cell_refinement 'SAINT (Bruker, 2003)'
_computing_data_collection 'SMART (Bruker, 1997)'
_computing_data_reduction 'SAINT (Bruker, 2003)'
_computing_molecular_graphics 'X-SEED (Barbour, 2001)'
_computing_publication_material 'publCIF (Westrip, 2010)'
_computing_structure_refinement 'SHELXL97 (Sheldrick, 2008)'
_computing_structure_solution 'SHELXS97 (Sheldrick, 2008)'
_diffrn_ambient_temperature 183(2)
_diffrn_measured_fraction_theta_full 0.953
_diffrn_measured_fraction_theta_max 0.953
_diffrn_measurement_device_type 'Bruker SMART'
_diffrn_measurement_method '\w scans'
_diffrn_radiation_monochromator graphite
_diffrn_radiation_source 'fine-focus sealed tube'
_diffrn_radiation_type MoK\a
_diffrn_radiation_wavelength 0.71073
_diffrn_reflns_av_R_equivalents 0.0384
_diffrn_reflns_av_sigmaI/netI 0.0928
_diffrn_reflns_limit_h_max 26
_diffrn_reflns_limit_h_min -46
_diffrn_reflns_limit_k_max 11
_diffrn_reflns_limit_k_min -12
_diffrn_reflns_limit_l_max 15
_diffrn_reflns_limit_l_min -7
_diffrn_reflns_number 10438
_diffrn_reflns_theta_full 25.00
_diffrn_reflns_theta_max 25.00
_diffrn_reflns_theta_min 1.08
_diffrn_standards_decay_% 0
_diffrn_standards_interval_count 0
_diffrn_standards_interval_time 0
_diffrn_standards_number 0
_exptl_absorpt_coefficient_mu 1.169
_exptl_absorpt_correction_T_max 0.8441
_exptl_absorpt_correction_T_min 0.6212
_exptl_absorpt_correction_type multi-scan
_exptl_absorpt_process_details '(SADABS; Sheldrick, 1996)'
_exptl_crystal_colour colorless
_exptl_crystal_density_diffrn 1.472
_exptl_crystal_density_method 'not measured'
_exptl_crystal_description block
_exptl_crystal_F_000 2396
_exptl_crystal_size_max 0.45
_exptl_crystal_size_mid 0.40
_exptl_crystal_size_min 0.15
_refine_diff_density_max 0.811
_refine_diff_density_min -0.917
_refine_ls_abs_structure_details 'Flack (1983), 2251 Friedel pairs'
_refine_ls_abs_structure_Flack -0.07(2)
_refine_ls_extinction_method none
_refine_ls_goodness_of_fit_ref 1.124
_refine_ls_hydrogen_treatment constr
_refine_ls_matrix_type full
_refine_ls_number_parameters 597
_refine_ls_number_reflns 7701
_refine_ls_number_restraints 1
_refine_ls_restrained_S_all 1.124
_refine_ls_R_factor_all 0.0977
_refine_ls_R_factor_gt 0.0620
_refine_ls_shift/su_max 0.001
_refine_ls_shift/su_mean 0.001
_refine_ls_structure_factor_coef Fsqd
_refine_ls_weighting_details 'calc w=1/[\s^2^(Fo^2^)+(0.0933P)^2^] where P=(Fo^2^+2Fc^2^)/3'
_refine_ls_weighting_scheme calc
_refine_ls_wR_factor_gt 0.1475
_refine_ls_wR_factor_ref 0.1785
_reflns_number_gt 5450
_reflns_number_total 7701
_reflns_threshold_expression I>2\s(I)
_cod_data_source_file xu5351.cif
_cod_data_source_block I
_cod_original_sg_symbol_H-M 'C 2'
_cod_database_code 2233000
_cod_database_fobs_code 2233000

loop_
_symmetry_equiv_pos_as_xyz
'x, y, z'
'-x, y, -z'
'x+1/2, y+1/2, z'
'-x+1/2, y+1/2, -z'

loop_
_atom_site_type_symbol
_atom_site_label
_atom_site_fract_x
_atom_site_fract_y
_atom_site_fract_z
_atom_site_U_iso_or_equiv
_atom_site_adp_type
_atom_site_calc_flag
_atom_site_refinement_flags
_atom_site_occupancy
_atom_site_symmetry_multiplicity
Zn Zn1 0.10683(3) 0.74966(10) 0.84956(8) 0.0257(3) Uani d . 1 1
Zn Zn2 0.14679(3) 0.19118(10) 0.41036(8) 0.0274(3) Uani d . 1 1
Cl Cl1 0.05208(7) 0.2932(3) 0.7007(2) 0.0439(7) Uani d . 1 1
Cl Cl2 0.19253(6) 0.2588(2) 0.83800(17) 0.0357(6) Uani d . 1 1
Cl Cl3 0.11205(7) 0.7909(2) 0.23602(19) 0.0384(6) Uani d . 1 1
Na Na1 0.12471(10) 0.3799(4) 0.6864(3) 0.0375(9) Uani d . 1 1
O O1 0.09629(17) 0.7798(6) 0.6863(5) 0.0311(15) Uani d . 1 1
O O2 0.11152(17) 0.5821(6) 0.7048(5) 0.0366(17) Uani d . 1 1
O O3 0.14386(18) 0.3468(7) 0.5346(5) 0.0389(17) Uani d . 1 1
O O4 0.17523(17) 0.3652(6) 0.4166(5) 0.0372(17) Uani d . 1 1
O O5 0.0852(2) 0.2939(9) 0.7926(7) 0.075(3) Uani d . 1 1
O O6 0.0612(2) 0.3342(9) 0.6053(6) 0.066(3) Uani d . 1 1
O O7 0.0281(3) 0.3765(12) 0.7260(10) 0.109(4) Uani d . 1 1
O O8 0.0375(3) 0.1725(10) 0.6857(8) 0.088(3) Uani d . 1 1
O O9 0.16327(19) 0.1873(8) 0.7726(5) 0.054(2) Uani d . 1 1
O O10 0.1844(2) 0.3884(7) 0.8145(6) 0.058(2) Uani d . 1 1
O O11 0.2239(2) 0.2310(10) 0.8086(7) 0.077(3) Uani d . 1 1
O O12 0.1982(2) 0.2363(9) 0.9516(5) 0.062(2) Uani d . 1 1
O O13 0.1095(2) 0.6609(7) 0.2160(7) 0.062(2) Uani d . 1 1
O O14 0.1300(3) 0.8206(9) 0.3420(6) 0.093(3) Uani d . 1 1
O O15 0.1297(3) 0.8492(9) 0.1651(7) 0.095(4) Uani d . 1 1
O O16 0.0782(3) 0.8461(12) 0.2141(13) 0.131(5) Uani d . 1 1
N N1 0.05951(18) 0.6399(7) 0.8412(6) 0.0257(18) Uani d . 1 1
H H1 0.0581 0.5835 0.7899 0.031 Uiso calc R 1 1
N N2 0.1315(2) 0.6344(7) 0.9844(6) 0.0283(18) Uani d . 1 1
H H2 0.1305 0.6757 1.0432 0.034 Uiso calc R 1 1
N N3 0.15463(19) 0.8610(8) 0.8749(6) 0.0292(19) Uani d . 1 1
H H3 0.1535 0.8941 0.8108 0.035 Uiso calc R 1 1
N N4 0.08648(18) 0.9064(7) 0.9136(6) 0.0248(17) Uani d . 1 1
H H4 0.0903 0.8918 0.9838 0.030 Uiso calc R 1 1
N N5 0.18250(19) 0.0971(8) 0.5466(6) 0.0280(18) Uani d . 1 1
H H5 0.1852 0.1484 0.6022 0.034 Uiso calc R 1 1
N N6 0.10819(19) 0.0707(7) 0.4397(6) 0.0249(17) Uani d . 1 1
H H6 0.1074 0.0052 0.3974 0.030 Uiso calc R 1 1
N N7 0.10904(18) 0.2693(8) 0.2650(5) 0.0284(18) Uani d . 1 1
H H7 0.1162 0.3464 0.2603 0.034 Uiso calc R 1 1
N N8 0.1683(2) 0.1013(7) 0.2923(6) 0.0304(19) Uani d . 1 1
H H8 0.1583 0.0274 0.2776 0.037 Uiso calc R 1 1
C C1 0.0689(3) 0.5712(10) 0.9476(8) 0.039(3) Uani d . 1 1
H H1A 0.0530 0.4982 0.9426 0.046 Uiso calc R 1 1
H H1B 0.0656 0.6268 1.0062 0.046 Uiso calc R 1 1
C C2 0.1072(3) 0.5281(10) 0.9747(8) 0.043(3) Uani d . 1 1
H H2A 0.1132 0.4812 1.0444 0.051 Uiso calc R 1 1
H H2B 0.1102 0.4712 0.9167 0.051 Uiso calc R 1 1
C C3 0.1831(3) 0.5142(11) 1.0978(8) 0.046(3) Uani d . 1 1
H H3A 0.1681 0.4394 1.0881 0.069 Uiso calc R 1 1
H H3B 0.1822 0.5576 1.1647 0.069 Uiso calc R 1 1
H H3C 0.2076 0.4901 1.1033 0.069 Uiso calc R 1 1
C C4 0.1696(3) 0.6002(10) 1.0009(8) 0.036(3) Uani d . 1 1
H H4A 0.1713 0.5543 0.9343 0.043 Uiso calc R 1 1
C C5 0.1930(3) 0.7165(10) 1.0128(8) 0.040(3) Uani d . 1 1
H H5A 0.2180 0.6893 1.0418 0.048 Uiso calc R 1 1
H H5B 0.1875 0.7703 1.0691 0.048 Uiso calc R 1 1
C C6 0.1908(2) 0.7986(10) 0.9117(7) 0.031(2) Uani d . 1 1
C C7 0.2200(3) 0.8946(11) 0.9398(9) 0.043(3) Uani d . 1 1
H H7A 0.2189 0.9462 0.8755 0.064 Uiso calc R 1 1
H H7B 0.2430 0.8525 0.9629 0.064 Uiso calc R 1 1
H H7C 0.2169 0.9477 0.9992 0.064 Uiso calc R 1 1
C C8 0.1934(3) 0.7167(10) 0.8146(7) 0.038(3) Uani d . 1 1
H H8A 0.1916 0.7696 0.7506 0.056 Uiso calc R 1 1
H H8B 0.1740 0.6556 0.7980 0.056 Uiso calc R 1 1
H H8C 0.2162 0.6728 0.8337 0.056 Uiso calc R 1 1
C C9 0.1496(3) 0.9672(10) 0.9446(8) 0.039(3) Uani d . 1 1
H H9A 0.1656 1.0369 0.9393 0.046 Uiso calc R 1 1
H H9B 0.1552 0.9405 1.0219 0.046 Uiso calc R 1 1
C C10 0.1114(2) 1.0088(9) 0.9051(8) 0.030(2) Uani d . 1 1
H H10A 0.1076 1.0810 0.9492 0.036 Uiso calc R 1 1
H H10B 0.1062 1.0363 0.8281 0.036 Uiso calc R 1 1
C C11 0.0378(3) 1.0508(10) 0.9251(9) 0.043(3) Uani d . 1 1
H H11A 0.0526 1.1217 0.9168 0.065 Uiso calc R 1 1
H H11B 0.0407 1.0353 1.0029 0.065 Uiso calc R 1 1
H H11C 0.0128 1.0696 0.8889 0.065 Uiso calc R 1 1
C C12 0.0492(3) 0.9325(10) 0.8722(9) 0.037(3) Uani d . 1 1
H H12 0.0446 0.9504 0.7924 0.045 Uiso calc R 1 1
C C13 0.0257(3) 0.8221(11) 0.8822(9) 0.046(3) Uani d . 1 1
H H13A 0.0331 0.7946 0.9594 0.055 Uiso calc R 1 1
H H13B 0.0011 0.8540 0.8677 0.055 Uiso calc R 1 1
C C14 0.0244(3) 0.7078(11) 0.8124(8) 0.044(3) Uani d . 1 1
C C15 0.0149(3) 0.7368(12) 0.6918(8) 0.050(3) Uani d . 1 1
H H15A -0.0077 0.7823 0.6705 0.074 Uiso calc R 1 1
H H15B 0.0126 0.6588 0.6504 0.074 Uiso calc R 1 1
H H15C 0.0336 0.7883 0.6764 0.074 Uiso calc R 1 1
C C16 -0.0048(3) 0.6221(11) 0.8330(10) 0.052(3) Uani d . 1 1
H H16A -0.0275 0.6674 0.8157 0.077 Uiso calc R 1 1
H H16B 0.0017 0.5968 0.9099 0.077 Uiso calc R 1 1
H H16C -0.0073 0.5478 0.7866 0.077 Uiso calc R 1 1
C C17 0.0985(2) 0.6748(10) 0.6461(7) 0.032(2) Uani d . 1 1
C C18 0.0854(3) 0.6584(11) 0.5271(8) 0.048(3) Uani d . 1 1
H H18A 0.0836 0.7400 0.4913 0.072 Uiso calc R 1 1
H H18B 0.0620 0.6186 0.5087 0.072 Uiso calc R 1 1
H H18C 0.1021 0.6055 0.5020 0.072 Uiso calc R 1 1
C C19 0.1620(3) -0.0105(10) 0.5713(8) 0.035(2) Uani d . 1 1
H H19A 0.1632 -0.0812 0.5224 0.042 Uiso calc R 1 1
H H19B 0.1725 -0.0380 0.6476 0.042 Uiso calc R 1 1
C C20 0.1242(3) 0.0269(9) 0.5555(7) 0.032(2) Uani d . 1 1
H H20A 0.1230 0.0948 0.6070 0.039 Uiso calc R 1 1
H H20B 0.1105 -0.0451 0.5710 0.039 Uiso calc R 1 1
C C21 0.0459(3) 0.0195(12) 0.4434(10) 0.050(3) Uani d . 1 1
H H21A 0.0217 0.0536 0.4274 0.076 Uiso calc R 1 1
H H21B 0.0541 -0.0033 0.5208 0.076 Uiso calc R 1 1
H H21C 0.0458 -0.0548 0.3984 0.076 Uiso calc R 1 1
C C22 0.0707(2) 0.1173(9) 0.4179(8) 0.031(2) Uani d . 1 1
H H22 0.0708 0.1916 0.4657 0.037 Uiso calc R 1 1
C C23 0.0572(3) 0.1594(9) 0.2984(8) 0.034(3) Uani d . 1 1
H H23 0.0406 0.1089 0.2472 0.041 Uiso calc R 1 1
C C24 0.0699(2) 0.2805(9) 0.2615(7) 0.030(2) Uani d . 1 1
C C25 0.0472(3) 0.3110(10) 0.1480(7) 0.037(2) Uani d . 1 1
H H25A 0.0223 0.3174 0.1484 0.055 Uiso calc R 1 1
H H25B 0.0497 0.2448 0.0975 0.055 Uiso calc R 1 1
H H25C 0.0550 0.3907 0.1244 0.055 Uiso calc R 1 1
C C26 0.0673(3) 0.3873(10) 0.3381(8) 0.036(2) Uani d . 1 1
H H26A 0.0424 0.3987 0.3376 0.053 Uiso calc R 1 1
H H26B 0.0762 0.4644 0.3134 0.053 Uiso calc R 1 1
H H26C 0.0816 0.3675 0.4123 0.053 Uiso calc R 1 1
C C27 0.1164(2) 0.2028(10) 0.1725(7) 0.035(2) Uani d . 1 1
H H27A 0.1079 0.2534 0.1052 0.042 Uiso calc R 1 1
H H27B 0.1034 0.1224 0.1607 0.042 Uiso calc R 1 1
C C28 0.1563(2) 0.1789(10) 0.1958(7) 0.034(2) Uani d . 1 1
H H28A 0.1612 0.1367 0.1325 0.041 Uiso calc R 1 1
H H28B 0.1692 0.2593 0.2076 0.041 Uiso calc R 1 1
C C29 0.2221(3) 0.0238(12) 0.2412(8) 0.047(3) Uani d . 1 1
H H29A 0.2155 0.0756 0.1752 0.070 Uiso calc R 1 1
H H29B 0.2118 -0.0596 0.2244 0.070 Uiso calc R 1 1
H H29C 0.2481 0.0170 0.2671 0.070 Uiso calc R 1 1
C C30 0.2081(2) 0.0837(10) 0.3294(7) 0.029(2) Uani d . 1 1
H H30 0.2194 0.1678 0.3463 0.035 Uiso calc R 1 1
C C31 0.2191(3) 0.0053(10) 0.4327(8) 0.034(2) Uani d . 1 1
H H31A 0.2434 -0.0264 0.4399 0.040 Uiso calc R 1 1
H H31B 0.2032 -0.0682 0.4219 0.040 Uiso calc R 1 1
C C32 0.2191(2) 0.0661(9) 0.5430(8) 0.032(2) Uani d . 1 1
C C33 0.2399(2) 0.1878(11) 0.5590(8) 0.037(2) Uani d . 1 1
H H33A 0.2403 0.2240 0.6299 0.055 Uiso calc R 1 1
H H33B 0.2285 0.2463 0.5007 0.055 Uiso calc R 1 1
H H33C 0.2643 0.1715 0.5567 0.055 Uiso calc R 1 1
C C34 0.2379(3) -0.0269(11) 0.6321(8) 0.049(3) Uani d . 1 1
H H34A 0.2393 0.0084 0.7041 0.074 Uiso calc R 1 1
H H34B 0.2619 -0.0435 0.6263 0.074 Uiso calc R 1 1
H H34C 0.2244 -0.1051 0.6228 0.074 Uiso calc R 1 1
C C35 0.1642(2) 0.4109(9) 0.4931(8) 0.032(2) Uani d . 1 1
C C36 0.1752(3) 0.5416(11) 0.5329(10) 0.048(3) Uani d . 1 1
H H36A 0.1595 0.5724 0.5753 0.073 Uiso calc R 1 1
H H36B 0.1734 0.5966 0.4701 0.073 Uiso calc R 1 1
H H36C 0.1998 0.5406 0.5791 0.073 Uiso calc R 1 1

loop_
_atom_site_aniso_label
_atom_site_aniso_U_11
_atom_site_aniso_U_22
_atom_site_aniso_U_33
_atom_site_aniso_U_12
_atom_site_aniso_U_13
_atom_site_aniso_U_23
Zn1 0.0287(6) 0.0284(6) 0.0229(5) 0.0029(5) 0.0119(4) 0.0016(5)
Zn2 0.0314(6) 0.0273(6) 0.0274(5) -0.0005(5) 0.0143(5) 0.0007(5)
Cl1 0.0435(16) 0.0404(16) 0.0548(16) -0.0081(13) 0.0254(14) -0.0079(12)
Cl2 0.0394(14) 0.0359(14) 0.0314(11) 0.0029(12) 0.0092(10) -0.0040(11)
Cl3 0.0541(17) 0.0345(15) 0.0340(12) -0.0088(12) 0.0244(12) -0.0074(11)
Na1 0.036(2) 0.039(2) 0.040(2) 0.0006(18) 0.0160(18) -0.0010(18)
O1 0.047(4) 0.024(4) 0.025(3) -0.001(3) 0.015(3) -0.002(3)
O2 0.042(4) 0.035(4) 0.037(4) 0.017(3) 0.019(3) 0.015(3)
O3 0.037(4) 0.038(4) 0.046(4) -0.004(3) 0.019(3) -0.001(3)
O4 0.038(4) 0.029(4) 0.046(4) 0.002(3) 0.014(3) -0.004(3)
O5 0.064(6) 0.088(8) 0.065(5) -0.024(5) 0.007(4) 0.009(5)
O6 0.063(6) 0.091(7) 0.047(5) -0.019(5) 0.019(4) -0.005(5)
O7 0.057(6) 0.127(10) 0.150(10) 0.021(6) 0.039(7) -0.050(9)
O8 0.107(8) 0.065(7) 0.096(7) -0.036(6) 0.034(6) -0.001(6)
O9 0.050(5) 0.064(5) 0.038(4) -0.020(4) -0.004(3) -0.008(4)
O10 0.064(5) 0.037(5) 0.063(5) 0.016(4) 0.000(4) -0.009(4)
O11 0.053(5) 0.111(9) 0.073(5) 0.029(5) 0.029(4) -0.003(6)
O12 0.081(6) 0.074(6) 0.031(4) -0.036(5) 0.013(4) -0.008(4)
O13 0.088(6) 0.038(5) 0.065(5) -0.021(4) 0.032(5) -0.011(4)
O14 0.166(10) 0.068(7) 0.032(4) -0.005(7) 0.005(5) -0.020(4)
O15 0.175(11) 0.069(7) 0.071(6) -0.049(7) 0.088(7) -0.017(5)
O16 0.057(7) 0.082(9) 0.244(16) 0.005(6) 0.023(9) -0.031(10)
N1 0.015(4) 0.030(5) 0.028(4) -0.006(3) -0.001(3) -0.011(3)
N2 0.033(5) 0.030(5) 0.021(4) 0.004(4) 0.006(3) -0.001(3)
N3 0.025(4) 0.037(5) 0.027(4) 0.002(4) 0.010(3) 0.002(4)
N4 0.021(4) 0.027(5) 0.026(4) -0.004(3) 0.005(3) 0.000(3)
N5 0.022(4) 0.035(5) 0.031(4) -0.006(4) 0.013(3) -0.008(4)
N6 0.028(4) 0.024(4) 0.024(4) 0.001(4) 0.010(3) 0.000(3)
N7 0.034(4) 0.024(5) 0.029(4) 0.005(4) 0.012(3) 0.002(3)
N8 0.042(5) 0.024(4) 0.030(4) -0.010(4) 0.018(4) -0.001(3)
C1 0.043(7) 0.037(6) 0.038(6) -0.011(5) 0.015(5) -0.002(5)
C2 0.074(9) 0.026(6) 0.036(6) -0.007(6) 0.028(6) 0.003(5)
C3 0.037(7) 0.059(8) 0.036(6) 0.009(5) 0.001(5) 0.019(5)
C4 0.041(7) 0.039(7) 0.029(5) 0.016(5) 0.013(5) 0.003(5)
C5 0.033(6) 0.051(8) 0.040(5) 0.007(5) 0.017(4) -0.005(5)
C6 0.020(5) 0.046(7) 0.030(5) -0.001(5) 0.011(4) -0.003(5)
C7 0.029(6) 0.056(8) 0.045(6) -0.008(5) 0.012(5) 0.001(5)
C8 0.033(6) 0.045(8) 0.037(5) -0.001(5) 0.013(4) -0.004(5)
C9 0.053(7) 0.037(7) 0.034(5) -0.010(5) 0.024(5) -0.012(5)
C10 0.021(5) 0.028(6) 0.042(5) -0.014(4) 0.011(4) -0.009(4)
C11 0.039(6) 0.044(7) 0.053(7) 0.017(5) 0.023(5) -0.006(5)
C12 0.032(6) 0.039(6) 0.042(6) 0.006(5) 0.014(5) -0.009(5)
C13 0.038(6) 0.062(8) 0.041(6) 0.008(6) 0.017(5) -0.010(6)
C14 0.046(7) 0.046(7) 0.049(6) -0.003(5) 0.026(5) -0.012(5)
C15 0.055(7) 0.045(7) 0.042(6) 0.014(6) 0.001(5) -0.010(6)
C16 0.036(7) 0.051(8) 0.074(8) -0.019(6) 0.025(6) -0.020(6)
C17 0.032(6) 0.047(7) 0.019(4) -0.011(5) 0.008(4) -0.008(5)
C18 0.054(7) 0.054(8) 0.029(5) -0.006(6) 0.002(5) -0.013(5)
C19 0.038(6) 0.043(7) 0.027(5) -0.017(5) 0.013(4) -0.006(4)
C20 0.043(6) 0.031(6) 0.032(5) -0.007(5) 0.025(5) -0.002(4)
C21 0.039(7) 0.058(8) 0.062(7) -0.014(6) 0.027(6) -0.005(6)
C22 0.030(6) 0.027(6) 0.039(6) -0.004(5) 0.016(5) 0.003(4)
C23 0.040(6) 0.035(7) 0.029(5) -0.008(5) 0.010(5) -0.007(4)
C24 0.024(5) 0.031(6) 0.028(5) 0.012(4) -0.002(4) 0.008(4)
C25 0.035(6) 0.044(7) 0.026(5) 0.004(5) 0.000(4) 0.000(5)
C26 0.042(6) 0.033(6) 0.032(5) 0.000(5) 0.008(5) 0.000(5)
C27 0.039(6) 0.041(6) 0.023(4) 0.010(5) 0.005(4) -0.001(5)
C28 0.027(5) 0.046(7) 0.032(5) -0.002(5) 0.014(4) -0.001(5)
C29 0.033(6) 0.078(9) 0.036(6) 0.011(6) 0.018(5) -0.007(6)
C30 0.019(5) 0.037(6) 0.029(5) -0.001(4) 0.000(4) -0.009(4)
C31 0.023(6) 0.035(6) 0.043(6) 0.011(4) 0.010(5) 0.008(5)
C32 0.024(5) 0.036(6) 0.038(5) -0.007(4) 0.012(4) -0.007(5)
C33 0.017(5) 0.054(7) 0.041(5) -0.006(5) 0.010(4) -0.009(6)
C34 0.059(8) 0.060(8) 0.034(6) 0.006(6) 0.021(5) 0.003(5)
C35 0.025(6) 0.033(6) 0.036(5) -0.014(5) 0.006(5) -0.012(5)
C36 0.036(7) 0.045(7) 0.067(8) -0.001(5) 0.020(6) -0.016(6)

loop_
_atom_type_symbol
_atom_type_description
_atom_type_scat_dispersion_real
_atom_type_scat_dispersion_imag
_atom_type_scat_source
C C 0.0033 0.0016 'International Tables Vol C Tables 4.2.6.8 and 6.1.1.4'
H H 0.0000 0.0000 'International Tables Vol C Tables 4.2.6.8 and 6.1.1.4'
N N 0.0061 0.0033 'International Tables Vol C Tables 4.2.6.8 and 6.1.1.4'
O O 0.0106 0.0060 'International Tables Vol C Tables 4.2.6.8 and 6.1.1.4'
Na Na 0.0362 0.0249 'International Tables Vol C Tables 4.2.6.8 and 6.1.1.4'
Cl Cl 0.1484 0.1585 'International Tables Vol C Tables 4.2.6.8 and 6.1.1.4'
Zn Zn 0.2839 1.4301 'International Tables Vol C Tables 4.2.6.8 and 6.1.1.4'

loop_
_geom_angle_atom_site_label_1
_geom_angle_atom_site_label_2
_geom_angle_atom_site_label_3
_geom_angle
O1 Zn1 N4 106.1(3)
O1 Zn1 N2 147.2(3)
N4 Zn1 N2 106.6(3)
O1 Zn1 N3 89.2(3)
N4 Zn1 N3 84.7(3)
N2 Zn1 N3 91.1(3)
O1 Zn1 N1 96.2(3)
N4 Zn1 N1 92.4(3)
N2 Zn1 N1 85.1(3)
N3 Zn1 N1 174.4(3)
N6 Zn2 N8 106.9(3)
N6 Zn2 N5 84.7(3)
N8 Zn2 N5 93.6(3)
N6 Zn2 O4 155.9(3)
N8 Zn2 O4 96.6(3)
N5 Zn2 O4 99.3(3)
N6 Zn2 N7 92.0(3)
N8 Zn2 N7 83.2(3)
N5 Zn2 N7 174.5(3)
O4 Zn2 N7 85.5(3)
N6 Zn2 O3 98.4(3)
N8 Zn2 O3 154.6(3)
N5 Zn2 O3 86.0(3)
O4 Zn2 O3 58.6(2)
N7 Zn2 O3 98.8(3)
O7 Cl1 O8 110.2(7)
O7 Cl1 O6 110.1(7)
O8 Cl1 O6 110.9(6)
O7 Cl1 O5 108.1(6)
O8 Cl1 O5 110.2(6)
O6 Cl1 O5 107.4(5)
O11 Cl2 O12 109.4(5)
O11 Cl2 O9 110.2(5)
O12 Cl2 O9 112.0(5)
O11 Cl2 O10 107.9(6)
O12 Cl2 O10 109.8(5)
O9 Cl2 O10 107.4(5)
O14 Cl3 O16 107.1(8)
O14 Cl3 O13 113.3(6)
O16 Cl3 O13 111.2(6)
O14 Cl3 O15 108.4(6)
O16 Cl3 O15 106.7(8)
O13 Cl3 O15 109.9(5)
O2 Na1 O3 112.0(3)
O2 Na1 O10 95.6(3)
O3 Na1 O10 95.4(3)
O2 Na1 O6 90.0(3)
O3 Na1 O6 98.3(3)
O10 Na1 O6 162.0(3)
O2 Na1 O5 95.9(3)
O3 Na1 O5 143.0(3)
O10 Na1 O5 105.8(3)
O6 Na1 O5 56.5(3)
O2 Na1 O9 146.9(3)
O3 Na1 O9 86.9(3)
O10 Na1 O9 54.3(2)
O6 Na1 O9 114.7(3)
O5 Na1 O9 81.6(3)
C17 O1 Zn1 105.0(6)
C17 O2 Na1 139.5(6)
C35 O3 Na1 131.1(6)
C35 O3 Zn2 87.1(5)
Na1 O3 Zn2 141.0(3)
C35 O4 Zn2 94.5(6)
Cl1 O5 Na1 96.4(4)
Cl1 O6 Na1 99.6(4)
Cl2 O9 Na1 95.6(4)
Cl2 O10 Na1 102.6(4)
C1 N1 C14 115.8(7)
C1 N1 Zn1 103.3(5)
C14 N1 Zn1 117.3(6)
C1 N1 H1 106.6
C14 N1 H1 106.6
Zn1 N1 H1 106.6
C2 N2 C4 114.8(8)
C2 N2 Zn1 104.2(6)
C4 N2 Zn1 118.0(5)
C2 N2 H2 106.3
C4 N2 H2 106.3
Zn1 N2 H2 106.3
C9 N3 C6 114.8(7)
C9 N3 Zn1 104.9(6)
C6 N3 Zn1 119.8(6)
C9 N3 H3 105.4
C6 N3 H3 105.4
Zn1 N3 H3 105.4
C12 N4 C10 116.7(8)
C12 N4 Zn1 117.7(6)
C10 N4 Zn1 103.4(5)
C12 N4 H4 106.0
C10 N4 H4 106.0
Zn1 N4 H4 106.0
C32 N5 C19 114.6(8)
C32 N5 Zn2 119.8(5)
C19 N5 Zn2 105.4(6)
C32 N5 H5 105.3
C19 N5 H5 105.3
Zn2 N5 H5 105.3
C22 N6 C20 113.9(6)
C22 N6 Zn2 118.6(5)
C20 N6 Zn2 103.9(5)
C22 N6 H6 106.6
C20 N6 H6 106.6
Zn2 N6 H6 106.6
C27 N7 C24 115.6(7)
C27 N7 Zn2 104.9(5)
C24 N7 Zn2 119.4(5)
C27 N7 H7 105.2
C24 N7 H7 105.2
Zn2 N7 H7 105.2
C28 N8 C30 113.6(7)
C28 N8 Zn2 103.8(6)
C30 N8 Zn2 114.1(5)
C28 N8 H8 108.3
C30 N8 H8 108.3
Zn2 N8 H8 108.3
N1 C1 C2 109.5(8)
N1 C1 H1A 109.8
C2 C1 H1A 109.8
N1 C1 H1B 109.8
C2 C1 H1B 109.8
H1A C1 H1B 108.2
N2 C2 C1 111.1(8)
N2 C2 H2A 109.4
C1 C2 H2A 109.4
N2 C2 H2B 109.4
C1 C2 H2B 109.4
H2A C2 H2B 108.0
C4 C3 H3A 109.5
C4 C3 H3B 109.5
H3A C3 H3B 109.5
C4 C3 H3C 109.5
H3A C3 H3C 109.5
H3B C3 H3C 109.5
N2 C4 C3 111.9(8)
N2 C4 C5 111.2(8)
C3 C4 C5 110.5(9)
N2 C4 H4A 107.7
C3 C4 H4A 107.7
C5 C4 H4A 107.7
C4 C5 C6 119.2(8)
C4 C5 H5A 107.5
C6 C5 H5A 107.5
C4 C5 H5B 107.5
C6 C5 H5B 107.5
H5A C5 H5B 107.0
C7 C6 N3 110.7(9)
C7 C6 C8 111.3(8)
N3 C6 C8 105.5(7)
C7 C6 C5 109.1(8)
N3 C6 C5 109.9(7)
C8 C6 C5 110.2(8)
C6 C7 H7A 109.5
C6 C7 H7B 109.5
H7A C7 H7B 109.5
C6 C7 H7C 109.5
H7A C7 H7C 109.5
H7B C7 H7C 109.5
C6 C8 H8A 109.5
C6 C8 H8B 109.5
H8A C8 H8B 109.5
C6 C8 H8C 109.5
H8A C8 H8C 109.5
H8B C8 H8C 109.5
N3 C9 C10 108.1(8)
N3 C9 H9A 110.1
C10 C9 H9A 110.1
N3 C9 H9B 110.1
C10 C9 H9B 110.1
H9A C9 H9B 108.4
N4 C10 C9 111.5(8)
N4 C10 H10A 109.3
C9 C10 H10A 109.3
N4 C10 H10B 109.3
C9 C10 H10B 109.3
H10A C10 H10B 108.0
C12 C11 H11A 109.5
C12 C11 H11B 109.5
H11A C11 H11B 109.5
C12 C11 H11C 109.5
H11A C11 H11C 109.5
H11B C11 H11C 109.5
N4 C12 C13 113.2(9)
N4 C12 C11 112.6(8)
C13 C12 C11 109.9(8)
N4 C12 H12 106.9
C13 C12 H12 106.9
C11 C12 H12 106.9
C14 C13 C12 120.2(8)
C14 C13 H13A 107.3
C12 C13 H13A 107.3
C14 C13 H13B 107.3
C12 C13 H13B 107.3
H13A C13 H13B 106.9
C13 C14 N1 111.6(8)
C13 C14 C15 113.1(10)
N1 C14 C15 107.3(7)
C13 C14 C16 106.8(8)
N1 C14 C16 109.9(9)
C15 C14 C16 108.1(9)
C14 C15 H15A 109.5
C14 C15 H15B 109.5
H15A C15 H15B 109.5
C14 C15 H15C 109.5
H15A C15 H15C 109.5
H15B C15 H15C 109.5
C14 C16 H16A 109.5
C14 C16 H16B 109.5
H16A C16 H16B 109.5
C14 C16 H16C 109.5
H16A C16 H16C 109.5
H16B C16 H16C 109.5
O1 C17 O2 121.9(8)
O1 C17 C18 119.1(10)
O2 C17 C18 119.0(10)
C17 C18 H18A 109.5
C17 C18 H18B 109.5
H18A C18 H18B 109.5
C17 C18 H18C 109.5
H18A C18 H18C 109.5
H18B C18 H18C 109.5
C20 C19 N5 109.7(8)
C20 C19 H19A 109.7
N5 C19 H19A 109.7
C20 C19 H19B 109.7
N5 C19 H19B 109.7
H19A C19 H19B 108.2
C19 C20 N6 110.1(7)
C19 C20 H20A 109.6
N6 C20 H20A 109.6
C19 C20 H20B 109.6
N6 C20 H20B 109.6
H20A C20 H20B 108.2
C22 C21 H21A 109.5
C22 C21 H21B 109.5
H21A C21 H21B 109.5
C22 C21 H21C 109.5
H21A C21 H21C 109.5
H21B C21 H21C 109.5
N6 C22 C21 112.3(8)
N6 C22 C23 109.3(7)
C21 C22 C23 110.4(8)
N6 C22 H22 108.2
C21 C22 H22 108.2
C23 C22 H22 108.2
C24 C23 C22 120.5(8)
C24 C23 H23 119.7
C22 C23 H23 119.7
C25 C24 C23 109.1(8)
C25 C24 C26 108.9(8)
C23 C24 C26 110.9(7)
C25 C24 N7 111.4(7)
C23 C24 N7 109.9(7)
C26 C24 N7 106.7(7)
C24 C25 H25A 109.5
C24 C25 H25B 109.5
H25A C25 H25B 109.5
C24 C25 H25C 109.5
H25A C25 H25C 109.5
H25B C25 H25C 109.5
C24 C26 H26A 109.5
C24 C26 H26B 109.5
H26A C26 H26B 109.5
C24 C26 H26C 109.5
H26A C26 H26C 109.5
H26B C26 H26C 109.5
N7 C27 C28 109.9(7)
N7 C27 H27A 109.7
C28 C27 H27A 109.7
N7 C27 H27B 109.7
C28 C27 H27B 109.7
H27A C27 H27B 108.2
N8 C28 C27 109.6(7)
N8 C28 H28A 109.8
C27 C28 H28A 109.8
N8 C28 H28B 109.8
C27 C28 H28B 109.8
H28A C28 H28B 108.2
C30 C29 H29A 109.5
C30 C29 H29B 109.5
H29A C29 H29B 109.5
C30 C29 H29C 109.5
H29A C29 H29C 109.5
H29B C29 H29C 109.5
N8 C30 C29 111.9(7)
N8 C30 C31 111.0(7)
C29 C30 C31 109.5(8)
N8 C30 H30 108.1
C29 C30 H30 108.1
C31 C30 H30 108.1
C30 C31 C32 118.9(8)
C30 C31 H31A 107.6
C32 C31 H31A 107.6
C30 C31 H31B 107.6
C32 C31 H31B 107.6
H31A C31 H31B 107.0
N5 C32 C33 106.8(8)
N5 C32 C34 113.0(8)
C33 C32 C34 109.2(8)
N5 C32 C31 111.4(7)
C33 C32 C31 110.3(8)
C34 C32 C31 106.1(8)
C32 C33 H33A 109.5
C32 C33 H33B 109.5
H33A C33 H33B 109.5
C32 C33 H33C 109.5
H33A C33 H33C 109.5
H33B C33 H33C 109.5
C32 C34 H34A 109.5
C32 C34 H34B 109.5
H34A C34 H34B 109.5
C32 C34 H34C 109.5
H34A C34 H34C 109.5
H34B C34 H34C 109.5
O4 C35 O3 119.8(9)
O4 C35 C36 119.3(9)
O3 C35 C36 120.9(9)
C35 C36 H36A 109.5
C35 C36 H36B 109.5
H36A C36 H36B 109.5
C35 C36 H36C 109.5
H36A C36 H36C 109.5
H36B C36 H36C 109.5

loop_
_geom_bond_atom_site_label_1
_geom_bond_atom_site_label_2
_geom_bond_distance
Zn1 O1 2.032(6)
Zn1 N4 2.116(7)
Zn1 N2 2.118(7)
Zn1 N3 2.166(8)
Zn1 N1 2.172(7)
Zn1 O2 2.616(7)
Zn2 N6 2.099(7)
Zn2 N8 2.145(7)
Zn2 N5 2.153(8)
Zn2 O4 2.161(7)
Zn2 N7 2.190(7)
Zn2 O3 2.323(7)
Cl1 O7 1.396(10)
Cl1 O8 1.405(10)
Cl1 O6 1.428(8)
Cl1 O5 1.486(9)
Cl2 O11 1.411(7)
Cl2 O12 1.422(7)
Cl2 O9 1.437(7)
Cl2 O10 1.437(8)
Cl3 O14 1.376(8)
Cl3 O16 1.407(11)
Cl3 O13 1.414(8)
Cl3 O15 1.426(8)
Na1 O2 2.254(8)
Na1 O3 2.288(7)
Na1 O10 2.452(9)
Na1 O6 2.462(9)
Na1 O5 2.498(9)
Na1 O9 2.612(9)
O1 C17 1.248(11)
O2 C17 1.262(12)
O3 C35 1.272(11)
O4 C35 1.269(11)
N1 C1 1.496(12)
N1 C14 1.509(13)
N1 H1 0.8800
N2 C2 1.466(13)
N2 C4 1.492(12)
N2 H2 0.8800
N3 C9 1.490(12)
N3 C6 1.516(12)
N3 H3 0.8800
N4 C12 1.433(12)
N4 C10 1.491(11)
N4 H4 0.8800
N5 C32 1.484(11)
N5 C19 1.487(12)
N5 H5 0.8800
N6 C22 1.503(12)
N6 C20 1.509(11)
N6 H6 0.8800
N7 C27 1.472(11)
N7 C24 1.524(11)
N7 H7 0.8800
N8 C28 1.451(12)
N8 C30 1.512(12)
N8 H8 0.8800
C1 C2 1.515(15)
C1 H1A 0.9900
C1 H1B 0.9900
C2 H2A 0.9900
C2 H2B 0.9900
C3 C4 1.513(13)
C3 H3A 0.9800
C3 H3B 0.9800
C3 H3C 0.9800
C4 C5 1.529(15)
C4 H4A 1.0000
C5 C6 1.542(14)
C5 H5A 0.9900
C5 H5B 0.9900
C6 C7 1.505(14)
C6 C8 1.543(13)
C7 H7A 0.9800
C7 H7B 0.9800
C7 H7C 0.9800
C8 H8A 0.9800
C8 H8B 0.9800
C8 H8C 0.9800
C9 C10 1.506(14)
C9 H9A 0.9900
C9 H9B 0.9900
C10 H10A 0.9900
C10 H10B 0.9900
C11 C12 1.559(14)
C11 H11A 0.9800
C11 H11B 0.9800
C11 H11C 0.9800
C12 C13 1.525(15)
C12 H12 1.0000
C13 C14 1.506(15)
C13 H13A 0.9900
C13 H13B 0.9900
C14 C15 1.509(14)
C14 C16 1.545(14)
C15 H15A 0.9800
C15 H15B 0.9800
C15 H15C 0.9800
C16 H16A 0.9800
C16 H16B 0.9800
C16 H16C 0.9800
C17 C18 1.471(12)
C18 H18A 0.9800
C18 H18B 0.9800
C18 H18C 0.9800
C19 C20 1.490(14)
C19 H19A 0.9900
C19 H19B 0.9900
C20 H20A 0.9900
C20 H20B 0.9900
C21 C22 1.524(14)
C21 H21A 0.9800
C21 H21B 0.9800
C21 H21C 0.9800
C22 C23 1.535(13)
C22 H22 1.0000
C23 C24 1.511(14)
C23 H23 0.9500
C24 C25 1.508(12)
C24 C26 1.526(13)
C25 H25A 0.9800
C25 H25B 0.9800
C25 H25C 0.9800
C26 H26A 0.9800
C26 H26B 0.9800
C26 H26C 0.9800
C27 C28 1.528(12)
C27 H27A 0.9900
C27 H27B 0.9900
C28 H28A 0.9900
C28 H28B 0.9900
C29 C30 1.522(12)
C29 H29A 0.9800
C29 H29B 0.9800
C29 H29C 0.9800
C30 C31 1.519(13)
C30 H30 1.0000
C31 C32 1.550(13)
C31 H31A 0.9900
C31 H31B 0.9900
C32 C33 1.519(14)
C32 C34 1.536(14)
C33 H33A 0.9800
C33 H33B 0.9800
C33 H33C 0.9800
C34 H34A 0.9800
C34 H34B 0.9800
C34 H34C 0.9800
C35 C36 1.510(15)
C36 H36A 0.9800
C36 H36B 0.9800
C36 H36C 0.9800

loop_
_geom_hbond_atom_site_label_D
_geom_hbond_atom_site_label_H
_geom_hbond_atom_site_label_A
_geom_hbond_site_symmetry_A
_geom_hbond_distance_DH
_geom_hbond_distance_HA
_geom_hbond_distance_DA
_geom_hbond_angle_DHA
N2 H2 O15 1_556 0.88 2.43 3.270(10) 160
N4 H4 O15 1_556 0.88 2.44 3.240(10) 152
N6 H6 O14 1_545 0.88 2.35 3.170(10) 154
N8 H8 O15 1_545 0.88 2.46 3.290(10) 158

loop_
_geom_torsion_atom_site_label_1
_geom_torsion_atom_site_label_2
_geom_torsion_atom_site_label_3
_geom_torsion_atom_site_label_4
_geom_torsion
N4 Zn1 O1 C17 -160.9(6)
N2 Zn1 O1 C17 23.9(9)
N3 Zn1 O1 C17 114.8(6)
N1 Zn1 O1 C17 -66.7(6)
O3 Na1 O2 C17 35.2(10)
O10 Na1 O2 C17 133.4(9)
O6 Na1 O2 C17 -63.7(10)
O5 Na1 O2 C17 -120.0(9)
O9 Na1 O2 C17 156.2(9)
O2 Na1 O3 C35 40.1(9)
O10 Na1 O3 C35 -58.2(9)
O6 Na1 O3 C35 133.5(9)
O5 Na1 O3 C35 176.4(8)
O9 Na1 O3 C35 -112.0(9)
O2 Na1 O3 Zn2 -154.1(5)
O10 Na1 O3 Zn2 107.6(5)
O6 Na1 O3 Zn2 -60.7(6)
O5 Na1 O3 Zn2 -17.8(9)
O9 Na1 O3 Zn2 53.9(5)
N6 Zn2 O3 C35 -171.8(6)
N8 Zn2 O3 C35 14.3(10)
N5 Zn2 O3 C35 104.1(6)
O4 Zn2 O3 C35 0.7(5)
N7 Zn2 O3 C35 -78.5(6)
N6 Zn2 O3 Na1 18.8(6)
N8 Zn2 O3 Na1 -155.1(6)
N5 Zn2 O3 Na1 -65.2(5)
O4 Zn2 O3 Na1 -168.7(6)
N7 Zn2 O3 Na1 112.2(5)
N6 Zn2 O4 C35 17.6(10)
N8 Zn2 O4 C35 -174.9(6)
N5 Zn2 O4 C35 -80.2(6)
N7 Zn2 O4 C35 102.5(6)
O3 Zn2 O4 C35 -0.7(5)
O7 Cl1 O5 Na1 -115.9(7)
O8 Cl1 O5 Na1 123.7(6)
O6 Cl1 O5 Na1 2.8(6)
O2 Na1 O5 Cl1 84.2(5)
O3 Na1 O5 Cl1 -55.7(8)
O10 Na1 O5 Cl1 -178.2(4)
O6 Na1 O5 Cl1 -1.9(4)
O9 Na1 O5 Cl1 -129.0(5)
O7 Cl1 O6 Na1 114.5(6)
O8 Cl1 O6 Na1 -123.3(6)
O5 Cl1 O6 Na1 -2.9(6)
O2 Na1 O6 Cl1 -95.1(5)
O3 Na1 O6 Cl1 152.6(5)
O10 Na1 O6 Cl1 13.6(14)
O5 Na1 O6 Cl1 2.0(4)
O9 Na1 O6 Cl1 62.2(5)
O11 Cl2 O9 Na1 -119.9(5)
O12 Cl2 O9 Na1 118.1(5)
O10 Cl2 O9 Na1 -2.5(5)
O2 Na1 O9 Cl2 -26.7(7)
O3 Na1 O9 Cl2 100.6(4)
O10 Na1 O9 Cl2 1.8(3)
O6 Na1 O9 Cl2 -161.7(3)
O5 Na1 O9 Cl2 -114.7(4)
O11 Cl2 O10 Na1 121.6(5)
O12 Cl2 O10 Na1 -119.3(4)
O9 Cl2 O10 Na1 2.8(5)
O2 Na1 O10 Cl2 163.1(4)
O3 Na1 O10 Cl2 -84.1(5)
O6 Na1 O10 Cl2 55.2(12)
O5 Na1 O10 Cl2 65.3(5)
O9 Na1 O10 Cl2 -1.8(3)
O1 Zn1 N1 C1 160.3(5)
N4 Zn1 N1 C1 -93.2(6)
N2 Zn1 N1 C1 13.2(6)
O1 Zn1 N1 C14 -71.0(6)
N4 Zn1 N1 C14 35.5(6)
N2 Zn1 N1 C14 141.9(6)
O1 Zn1 N2 C2 -77.7(8)
N4 Zn1 N2 C2 107.1(6)
N3 Zn1 N2 C2 -168.1(6)
N1 Zn1 N2 C2 16.1(6)
O1 Zn1 N2 C4 51.0(9)
N4 Zn1 N2 C4 -124.1(6)
N3 Zn1 N2 C4 -39.3(7)
N1 Zn1 N2 C4 144.8(7)
O1 Zn1 N3 C9 119.1(6)
N4 Zn1 N3 C9 12.8(6)
N2 Zn1 N3 C9 -93.7(6)
O1 Zn1 N3 C6 -110.2(6)
N4 Zn1 N3 C6 143.5(6)
N2 Zn1 N3 C6 37.0(6)
O1 Zn1 N4 C12 59.3(7)
N2 Zn1 N4 C12 -123.4(7)
N3 Zn1 N4 C12 147.0(7)
N1 Zn1 N4 C12 -37.8(7)
O1 Zn1 N4 C10 -71.0(6)
N2 Zn1 N4 C10 106.3(6)
N3 Zn1 N4 C10 16.7(5)
N1 Zn1 N4 C10 -168.1(5)
N6 Zn2 N5 C32 140.2(7)
N8 Zn2 N5 C32 33.5(7)
O4 Zn2 N5 C32 -63.8(7)
O3 Zn2 N5 C32 -121.0(6)
N6 Zn2 N5 C19 9.3(6)
N8 Zn2 N5 C19 -97.4(6)
O4 Zn2 N5 C19 165.3(5)
O3 Zn2 N5 C19 108.1(6)
N8 Zn2 N6 C22 -121.1(6)
N5 Zn2 N6 C22 146.8(6)
O4 Zn2 N6 C22 45.9(10)
N7 Zn2 N6 C22 -37.6(6)
O3 Zn2 N6 C22 61.6(6)
N8 Zn2 N6 C20 111.3(5)
N5 Zn2 N6 C20 19.2(5)
O4 Zn2 N6 C20 -81.6(8)
N7 Zn2 N6 C20 -165.1(5)
O3 Zn2 N6 C20 -65.9(5)
N6 Zn2 N7 C27 -98.7(6)
N8 Zn2 N7 C27 8.1(6)
O4 Zn2 N7 C27 105.3(6)
O3 Zn2 N7 C27 162.5(6)
N6 Zn2 N7 C24 32.9(7)
N8 Zn2 N7 C24 139.7(7)
O4 Zn2 N7 C24 -123.1(6)
O3 Zn2 N7 C24 -65.9(7)
N6 Zn2 N8 C28 112.4(5)
N5 Zn2 N8 C28 -162.1(6)
O4 Zn2 N8 C28 -62.3(6)
N7 Zn2 N8 C28 22.3(6)
O3 Zn2 N8 C28 -74.0(9)
N6 Zn2 N8 C30 -123.4(6)
N5 Zn2 N8 C30 -37.9(6)
O4 Zn2 N8 C30 61.9(6)
N7 Zn2 N8 C30 146.5(6)
O3 Zn2 N8 C30 50.2(10)
C14 N1 C1 C2 -169.8(8)
Zn1 N1 C1 C2 -40.2(8)
C4 N2 C2 C1 -174.7(7)
Zn1 N2 C2 C1 -44.0(8)
N1 C1 C2 N2 60.3(10)
C2 N2 C4 C3 -54.5(11)
Zn1 N2 C4 C3 -178.0(7)
C2 N2 C4 C5 -178.6(8)
Zn1 N2 C4 C5 57.8(9)
N2 C4 C5 C6 -71.6(10)
C3 C4 C5 C6 163.4(8)
C9 N3 C6 C7 -45.6(10)
Zn1 N3 C6 C7 -171.8(6)
C9 N3 C6 C8 -166.2(8)
Zn1 N3 C6 C8 67.7(8)
C9 N3 C6 C5 75.1(10)
Zn1 N3 C6 C5 -51.1(9)
C4 C5 C6 C7 -171.3(9)
C4 C5 C6 N3 67.0(11)
C4 C5 C6 C8 -48.8(11)
C6 N3 C9 C10 -173.6(8)
Zn1 N3 C9 C10 -40.1(8)
C12 N4 C10 C9 -176.3(8)
Zn1 N4 C10 C9 -45.3(8)
N3 C9 C10 N4 60.6(10)
C10 N4 C12 C13 179.0(8)
Zn1 N4 C12 C13 55.1(10)
C10 N4 C12 C11 -55.5(11)
Zn1 N4 C12 C11 -179.5(6)
N4 C12 C13 C14 -69.8(13)
C11 C12 C13 C14 163.3(10)
C12 C13 C14 N1 66.4(13)
C12 C13 C14 C15 -54.8(13)
C12 C13 C14 C16 -173.6(10)
C1 N1 C14 C13 72.2(10)
Zn1 N1 C14 C13 -50.3(9)
C1 N1 C14 C15 -163.4(9)
Zn1 N1 C14 C15 74.1(9)
C1 N1 C14 C16 -46.1(11)
Zn1 N1 C14 C16 -168.6(6)
Zn1 O1 C17 O2 -11.8(10)
Zn1 O1 C17 C18 167.9(7)
Na1 O2 C17 O1 -177.0(6)
Na1 O2 C17 C18 3.2(14)
C32 N5 C19 C20 -171.2(7)
Zn2 N5 C19 C20 -37.3(8)
N5 C19 C20 N6 58.6(10)
C22 N6 C20 C19 -176.7(8)
Zn2 N6 C20 C19 -46.3(8)
C20 N6 C22 C21 -57.1(11)
Zn2 N6 C22 C21 -179.8(7)
C20 N6 C22 C23 179.9(8)
Zn2 N6 C22 C23 57.2(9)
N6 C22 C23 C24 -74.6(11)
C21 C22 C23 C24 161.3(9)
C22 C23 C24 C25 -168.7(8)
C22 C23 C24 C26 -48.7(11)
C22 C23 C24 N7 68.9(10)
C27 N7 C24 C25 -41.7(11)
Zn2 N7 C24 C25 -168.4(6)
C27 N7 C24 C23 79.3(9)
Zn2 N7 C24 C23 -47.5(9)
C27 N7 C24 C26 -160.4(8)
Zn2 N7 C24 C26 72.8(8)
C24 N7 C27 C28 -170.3(8)
Zn2 N7 C27 C28 -36.6(9)
C30 N8 C28 C27 -173.8(8)
Zn2 N8 C28 C27 -49.3(8)
N7 C27 C28 N8 61.2(10)
C28 N8 C30 C29 -59.2(11)
Zn2 N8 C30 C29 -177.9(7)
C28 N8 C30 C31 178.1(8)
Zn2 N8 C30 C31 59.3(9)
N8 C30 C31 C32 -75.7(11)
C29 C30 C31 C32 160.2(9)
C19 N5 C32 C33 -159.6(7)
Zn2 N5 C32 C33 73.6(8)
C19 N5 C32 C34 -39.5(11)
Zn2 N5 C32 C34 -166.2(7)
C19 N5 C32 C31 79.9(9)
Zn2 N5 C32 C31 -46.9(9)
C30 C31 C32 N5 67.2(11)
C30 C31 C32 C33 -51.3(11)
C30 C31 C32 C34 -169.5(8)
Zn2 O4 C35 O3 1.3(10)
Zn2 O4 C35 C36 -178.2(8)
Na1 O3 C35 O4 169.9(6)
Zn2 O3 C35 O4 -1.2(9)
Na1 O3 C35 C36 -10.6(14)
Zn2 O3 C35 C36 178.3(9)
